data_4501759
loop_
_publ_author_name
'Su, Zhi'
'Fan, Jian'
'Okamura, Taka-aki'
'Sun, Wei-Yin'
'Ueyama, Norikazu'

_publ_section_title
;
 Ligand-Directed and pH-Controlled Assembly of Chiral 3d&#x2212;3d
 Heterometallic Metal&#x2212;Organic Frameworks
;
_journal_issue 8
_journal_name_full 'Crystal Growth &amp; Design'
_journal_page_first 3515
_journal_paper_doi 10.1021/cg100418a
_journal_volume 10
_journal_year 2010
_chemical_formula_moiety 'C24 H19 Co N6 O8 Zn, Cl, 3(H2 O)'
_chemical_formula_sum 'C24 H25 Cl Co N6 O11 Zn'
_chemical_formula_weight 733.19
_chemical_name_systematic
; 
 ? 
;
_space_group_IT_number 19
_symmetry_cell_setting orthorhombic
_symmetry_space_group_name_Hall 'P 2ac 2ab'
_symmetry_space_group_name_H-M 'P 21 21 21'
_atom_sites_solution_hydrogens geom
_atom_sites_solution_primary direct
_atom_sites_solution_secondary difmap
_audit_creation_method SHELXL-97
_cell_angle_alpha 90.00
_cell_angle_beta 90.00
_cell_angle_gamma 90.00
_cell_formula_units_Z 4
_cell_length_a 7.1599(9)
_cell_length_b 39.159(5)
_cell_length_c 9.7127(12)
_cell_measurement_reflns_used 1866
_cell_measurement_temperature 293(2)
_cell_measurement_theta_max 19.63
_cell_measurement_theta_min 2.34
_cell_volume 2723.2(6)
_computing_structure_refinement 'SHELXL-97 (Sheldrick, 1997)'
_computing_structure_solution 'SHELXS-97 (Sheldrick, 1990)'
_diffrn_ambient_temperature 293(2)
_diffrn_measured_fraction_theta_full 0.999
_diffrn_measured_fraction_theta_max 0.999
_diffrn_radiation_monochromator graphite
_diffrn_radiation_source 'fine-focus sealed tube'
_diffrn_radiation_type MoK\a
_diffrn_radiation_wavelength 0.71073
_diffrn_reflns_av_R_equivalents 0.1107
_diffrn_reflns_av_sigmaI/netI 0.1378
_diffrn_reflns_limit_h_max 8
_diffrn_reflns_limit_h_min -8
_diffrn_reflns_limit_k_max 32
_diffrn_reflns_limit_k_min -47
_diffrn_reflns_limit_l_max 11
_diffrn_reflns_limit_l_min -11
_diffrn_reflns_number 14118
_diffrn_reflns_theta_full 25.24
_diffrn_reflns_theta_max 25.24
_diffrn_reflns_theta_min 2.16
_exptl_absorpt_coefficient_mu 1.661
_exptl_absorpt_correction_T_max 0.9215
_exptl_absorpt_correction_T_min 0.7323
_exptl_absorpt_correction_type multi-scan
_exptl_absorpt_process_details 'sadabs, bruker(2000)'
_exptl_crystal_colour red
_exptl_crystal_density_diffrn 1.769
_exptl_crystal_density_method 'not measured'
_exptl_crystal_description platelet
_exptl_crystal_F_000 1460
_exptl_crystal_size_max 0.20
_exptl_crystal_size_mid 0.20
_exptl_crystal_size_min 0.05
_refine_diff_density_max 0.742
_refine_diff_density_min -0.688
_refine_diff_density_rms 0.115
_refine_ls_abs_structure_details 'Flack H D (1983), Acta Cryst. A39, 876-881'
_refine_ls_abs_structure_Flack 0.49(3)
_refine_ls_extinction_method none
_refine_ls_goodness_of_fit_ref 0.964
_refine_ls_hydrogen_treatment constr
_refine_ls_matrix_type full
_refine_ls_number_parameters 399
_refine_ls_number_reflns 4937
_refine_ls_number_restraints 0
_refine_ls_restrained_S_all 0.964
_refine_ls_R_factor_all 0.0978
_refine_ls_R_factor_gt 0.0630
_refine_ls_shift/su_max 0.005
_refine_ls_shift/su_mean 0.001
_refine_ls_structure_factor_coef Fsqd
_refine_ls_weighting_details 'calc w=1/[\s^2^(Fo^2^)+(0.0664P)^2^+0.0000P] where P=(Fo^2^+2Fc^2^)/3'
_refine_ls_weighting_scheme calc
_refine_ls_wR_factor_gt 0.1390
_refine_ls_wR_factor_ref 0.1558
_reflns_number_gt 3180
_reflns_number_total 4937
_reflns_threshold_expression >2sigma(I)
_cod_data_source_file cg100418a_si_002.cif
_cod_data_source_block 2
_cod_depositor_comments
;
The following automatic conversions were performed:

'_symmetry_cell_setting' value 'Orthorhombic' changed to
'orthorhombic' according to
/home/saulius/struct/CIF-dictionaries/cif_core.dic dictionary named
'cif_core.dic' version 2.4.2 from 2011-04-26.

Automatic conversion script
Id: cif_fix_values 1715 2011-07-08 13:25:40Z adriana 
;
_cod_database_code 4501759

loop_
_symmetry_equiv_pos_as_xyz
'x, y, z'
'-x+1/2, -y, z+1/2'
'-x, y+1/2, -z+1/2'
'x+1/2, -y+1/2, -z'

loop_
_atom_site_label
_atom_site_type_symbol
_atom_site_fract_x
_atom_site_fract_y
_atom_site_fract_z
_atom_site_U_iso_or_equiv
_atom_site_adp_type
_atom_site_occupancy
_atom_site_symmetry_multiplicity
_atom_site_calc_flag
_atom_site_refinement_flags
C1 C 1.0949(13) 0.1243(2) 0.6926(9) 0.034(2) Uani 1 1 d .
C2 C 1.0708(12) 0.15496(18) 0.6261(9) 0.032(2) Uani 1 1 d .
H2 H 1.0328 0.1558 0.5346 0.039 Uiso 1 1 calc R
C3 C 1.1055(12) 0.1850(2) 0.7013(8) 0.030(2) Uani 1 1 d .
C4 C 1.1617(12) 0.1841(2) 0.8372(9) 0.034(2) Uani 1 1 d .
H4 H 1.1847 0.2041 0.8856 0.041 Uiso 1 1 calc R
C5 C 1.1830(12) 0.1524(2) 0.8997(9) 0.035(2) Uani 1 1 d .
C6 C 1.1497(12) 0.12260(19) 0.8295(9) 0.031(2) Uani 1 1 d .
H6 H 1.1638 0.1016 0.8730 0.037 Uiso 1 1 calc R
C7 C 1.1117(14) 0.0611(2) 0.6644(10) 0.042(3) Uani 1 1 d .
H7 H 1.1953 0.0562 0.7350 0.051 Uiso 1 1 calc R
C8 C 1.0237(15) 0.0385(2) 0.5825(10) 0.051(3) Uani 1 1 d .
H8 H 1.0335 0.0149 0.5882 0.061 Uiso 1 1 calc R
C9 C 0.9387(13) 0.0887(2) 0.5146(9) 0.035(2) Uani 1 1 d .
H9 H 0.8837 0.1064 0.4657 0.042 Uiso 1 1 calc R
C10 C 1.0945(15) 0.2214(2) 0.4889(9) 0.044(3) Uani 1 1 d .
H10 H 1.1062 0.2048 0.4212 0.053 Uiso 1 1 calc R
C11 C 1.0778(14) 0.2559(2) 0.4712(9) 0.045(3) Uani 1 1 d .
H11 H 1.0746 0.2670 0.3865 0.054 Uiso 1 1 calc R
C12 C 1.0732(14) 0.2472(2) 0.6918(9) 0.039(2) Uani 1 1 d .
H12 H 1.0672 0.2507 0.7864 0.047 Uiso 1 1 calc R
C13 C 1.1930(14) 0.1238(2) 1.1299(10) 0.047(3) Uani 1 1 d .
H13 H 1.1206 0.1049 1.1083 0.056 Uiso 1 1 calc R
C14 C 1.2707(15) 0.1304(2) 1.2511(9) 0.045(2) Uani 1 1 d .
H14 H 1.2619 0.1167 1.3289 0.054 Uiso 1 1 calc R
C15 C 1.3443(13) 0.1725(2) 1.1126(9) 0.039(2) Uani 1 1 d .
H15 H 1.3937 0.1926 1.0773 0.047 Uiso 1 1 calc R
C16 C 0.8964(13) -0.1198(2) 0.2353(9) 0.037(2) Uani 1 1 d .
C17 C 0.9015(13) -0.0853(2) 0.2520(9) 0.039(2) Uani 1 1 d .
H17 H 0.9389 -0.0717 0.1786 0.047 Uiso 1 1 calc R
C18 C 0.8522(12) -0.0698(2) 0.3757(10) 0.037(2) Uani 1 1 d .
C19 C 0.8076(14) -0.0904(2) 0.4888(9) 0.038(2) Uani 1 1 d .
C20 C 0.8059(14) -0.1251(2) 0.4689(10) 0.044(3) Uani 1 1 d .
H20 H 0.7765 -0.1390 0.5436 0.053 Uiso 1 1 calc R
C21 C 0.8450(13) -0.1406(2) 0.3450(9) 0.037(2) Uani 1 1 d .
H21 H 0.8372 -0.1642 0.3348 0.045 Uiso 1 1 calc R
C22 C 0.9471(14) -0.1351(2) 0.0948(11) 0.045(2) Uani 1 1 d .
C23 C 0.8623(16) -0.0304(2) 0.3755(10) 0.044(2) Uani 1 1 d .
C24 C 0.7670(14) -0.0764(2) 0.6310(9) 0.041(2) Uani 1 1 d .
Cl1 Cl 0.6491(5) 0.23310(8) 0.9145(4) 0.0872(11) Uani 1 1 d .
Co1 Co 0.94745(15) -0.17750(2) -0.11794(10) 0.0214(3) Uani 1 1 d .
N12 N 0.9153(11) 0.05644(17) 0.4875(7) 0.0362(19) Uani 1 1 d .
N11 N 1.0534(10) 0.09274(15) 0.6230(7) 0.0318(16) Uani 1 1 d .
N32 N 1.0663(11) 0.27200(16) 0.5988(7) 0.0355(18) Uani 1 1 d .
N31 N 1.0899(10) 0.21670(15) 0.6328(7) 0.0328(17) Uani 1 1 d .
N52 N 1.3666(11) 0.16090(17) 1.2435(7) 0.0386(19) Uani 1 1 d .
N51 N 1.2386(11) 0.14993(16) 1.0425(6) 0.0345(17) Uani 1 1 d .
O1 O 0.9353(10) -0.16662(16) 0.0805(7) 0.0565(19) Uani 1 1 d .
O2 O 0.9953(12) -0.11563(17) 0.0004(7) 0.067(2) Uani 1 1 d .
O3 O 0.7149(10) -0.01358(14) 0.3761(7) 0.0480(18) Uani 1 1 d .
O4 O 1.0199(11) -0.01837(18) 0.3659(8) 0.070(2) Uani 1 1 d .
O5 O 0.7844(10) -0.04520(15) 0.6481(6) 0.0493(18) Uani 1 1 d .
O6 O 0.7296(12) -0.09705(15) 0.7263(6) 0.0536(19) Uani 1 1 d .
O7 O 0.4938(9) 0.04922(15) 0.4204(7) 0.0476(18) Uani 1 1 d .
O8 O 0.6948(8) -0.16248(14) -0.1927(6) 0.0364(16) Uani 1 1 d .
O9 O 0.2145(13) 0.0349(2) 0.2550(8) 0.091(3) Uani 1 1 d .
O10 O 0.1430(11) 0.04215(18) 0.9866(7) 0.070(2) Uani 1 1 d .
O11 O 0.5870(13) 0.79480(18) 0.6239(9) 0.092(3) Uani 1 1 d .
Zn1 Zn 0.74231(17) 0.03567(2) 0.34774(9) 0.0366(3) Uani 1 1 d .

loop_
_atom_site_aniso_label
_atom_site_aniso_U_11
_atom_site_aniso_U_22
_atom_site_aniso_U_33
_atom_site_aniso_U_23
_atom_site_aniso_U_13
_atom_site_aniso_U_12
C1 0.045(6) 0.024(5) 0.034(5) -0.005(4) 0.001(4) 0.001(4)
C2 0.041(5) 0.024(4) 0.032(5) -0.001(4) -0.008(5) -0.005(4)
C3 0.038(6) 0.025(5) 0.028(5) 0.003(4) -0.002(4) 0.001(4)
C4 0.044(5) 0.026(5) 0.032(5) 0.000(4) -0.001(4) 0.005(4)
C5 0.043(6) 0.028(5) 0.032(5) -0.004(4) -0.009(4) 0.008(4)
C6 0.038(5) 0.019(4) 0.035(5) 0.000(4) -0.011(4) 0.005(4)
C7 0.062(7) 0.029(5) 0.036(5) 0.001(4) -0.024(5) 0.005(5)
C8 0.073(7) 0.037(5) 0.042(6) 0.006(5) -0.021(5) 0.011(5)
C9 0.045(6) 0.031(5) 0.029(5) 0.001(4) -0.008(5) -0.005(5)
C10 0.073(8) 0.037(6) 0.023(5) -0.002(4) 0.001(5) 0.001(5)
C11 0.070(8) 0.043(6) 0.020(5) 0.002(4) -0.005(5) 0.013(5)
C12 0.058(7) 0.038(5) 0.022(5) 0.005(4) -0.001(5) -0.006(5)
C13 0.065(7) 0.038(5) 0.037(6) 0.011(5) -0.013(5) -0.017(5)
C14 0.052(6) 0.048(6) 0.034(5) 0.009(4) -0.001(6) -0.019(5)
C15 0.056(6) 0.033(5) 0.028(5) 0.003(4) -0.010(5) -0.003(4)
C16 0.044(6) 0.042(6) 0.024(5) -0.005(4) -0.002(4) 0.005(5)
C17 0.052(7) 0.044(6) 0.021(5) 0.003(4) 0.001(5) -0.004(5)
C18 0.037(5) 0.026(5) 0.047(6) -0.010(5) -0.007(5) -0.006(4)
C19 0.055(7) 0.038(5) 0.019(5) -0.002(4) 0.003(4) 0.011(5)
C20 0.054(7) 0.045(6) 0.033(6) 0.009(5) 0.002(5) 0.001(5)
C21 0.048(6) 0.031(5) 0.033(6) -0.007(4) -0.006(5) 0.007(4)
C22 0.042(6) 0.040(6) 0.052(7) 0.019(5) -0.002(6) 0.001(5)
C23 0.059(7) 0.042(6) 0.029(5) -0.005(5) 0.006(5) -0.023(6)
C24 0.047(6) 0.048(6) 0.027(5) 0.001(4) 0.000(5) 0.003(5)
Cl1 0.110(3) 0.070(2) 0.081(2) 0.0017(18) -0.010(2) 0.0123(19)
Co1 0.0364(6) 0.0157(5) 0.0120(5) -0.0015(4) 0.0069(5) 0.0005(5)
N12 0.052(5) 0.027(4) 0.029(4) -0.002(3) -0.009(4) 0.000(4)
N11 0.042(4) 0.026(4) 0.027(4) -0.005(3) -0.004(4) 0.004(3)
N32 0.050(5) 0.033(4) 0.024(4) -0.006(3) -0.001(4) 0.006(4)
N31 0.048(5) 0.021(4) 0.029(4) 0.000(3) -0.007(4) 0.001(3)
N52 0.062(5) 0.030(4) 0.023(4) 0.001(3) -0.005(4) -0.005(4)
N51 0.048(5) 0.032(4) 0.023(4) -0.003(3) -0.009(4) -0.002(4)
O1 0.071(5) 0.045(4) 0.053(4) -0.012(3) -0.010(4) 0.005(4)
O2 0.114(8) 0.053(4) 0.034(4) 0.004(4) 0.010(4) 0.013(5)
O3 0.071(5) 0.029(3) 0.044(4) -0.001(3) -0.013(4) 0.009(3)
O4 0.072(6) 0.062(5) 0.077(6) -0.021(4) 0.021(5) -0.020(4)
O5 0.084(5) 0.036(4) 0.028(3) -0.007(3) -0.013(4) 0.005(3)
O6 0.083(6) 0.049(4) 0.029(4) 0.006(3) 0.018(4) 0.005(4)
O7 0.050(4) 0.045(4) 0.048(4) 0.000(3) 0.000(3) 0.004(3)
O8 0.043(4) 0.028(3) 0.038(4) 0.010(3) 0.014(3) 0.005(3)
O9 0.098(7) 0.114(7) 0.062(5) -0.001(5) -0.010(5) -0.036(6)
O10 0.096(6) 0.065(5) 0.050(5) 0.014(4) -0.014(4) -0.008(5)
O11 0.134(8) 0.068(5) 0.074(6) -0.013(5) -0.026(6) -0.009(5)
Zn1 0.0558(7) 0.0289(5) 0.0251(5) 0.0002(4) -0.0084(6) -0.0020(6)

loop_
_atom_type_symbol
_atom_type_description
_atom_type_scat_dispersion_real
_atom_type_scat_dispersion_imag
_atom_type_scat_source
C C 0.0033 0.0016 'International Tables Vol C Tables 4.2.6.8 and 6.1.1.4'
H H 0.0000 0.0000 'International Tables Vol C Tables 4.2.6.8 and 6.1.1.4'
N N 0.0061 0.0033 'International Tables Vol C Tables 4.2.6.8 and 6.1.1.4'
O O 0.0106 0.0060 'International Tables Vol C Tables 4.2.6.8 and 6.1.1.4'
Cl Cl 0.1484 0.1585 'International Tables Vol C Tables 4.2.6.8 and 6.1.1.4'
Co Co 0.3494 0.9721 'International Tables Vol C Tables 4.2.6.8 and 6.1.1.4'
Zn Zn 0.2839 1.4301 'International Tables Vol C Tables 4.2.6.8 and 6.1.1.4'

loop_
_geom_angle_atom_site_label_1
_geom_angle_atom_site_label_2
_geom_angle_atom_site_label_3
_geom_angle
_geom_angle_site_symmetry_1
_geom_angle_site_symmetry_3
C2 C1 C6 121.7(8) . .
C2 C1 N11 120.3(8) . .
C6 C1 N11 117.9(7) . .
C1 C2 C3 117.7(8) . .
C1 C2 H2 121.1 . .
C3 C2 H2 121.1 . .
C4 C3 C2 121.7(8) . .
C4 C3 N31 119.7(7) . .
C2 C3 N31 118.5(7) . .
C3 C4 C5 118.2(8) . .
C3 C4 H4 120.9 . .
C5 C4 H4 120.9 . .
C6 C5 C4 121.5(8) . .
C6 C5 N51 117.9(7) . .
C4 C5 N51 120.6(7) . .
C5 C6 C1 119.0(8) . .
C5 C6 H6 120.5 . .
C1 C6 H6 120.5 . .
C8 C7 N11 106.1(8) . .
C8 C7 H7 126.9 . .
N11 C7 H7 126.9 . .
C7 C8 N12 108.7(8) . .
C7 C8 H8 125.6 . .
N12 C8 H8 125.6 . .
N12 C9 N11 110.6(8) . .
N12 C9 H9 124.7 . .
N11 C9 H9 124.7 . .
C11 C10 N31 104.6(7) . .
C11 C10 H10 127.7 . .
N31 C10 H10 127.7 . .
C10 C11 N32 109.9(7) . .
C10 C11 H11 125.1 . .
N32 C11 H11 125.1 . .
N32 C12 N31 111.6(7) . .
N32 C12 H12 124.2 . .
N31 C12 H12 124.2 . .
C14 C13 N51 107.7(8) . .
C14 C13 H13 126.1 . .
N51 C13 H13 126.1 . .
C13 C14 N52 109.3(8) . .
C13 C14 H14 125.4 . .
N52 C14 H14 125.4 . .
N51 C15 N52 108.6(7) . .
N51 C15 H15 125.7 . .
N52 C15 H15 125.7 . .
C17 C16 C21 119.9(8) . .
C17 C16 C22 119.2(8) . .
C21 C16 C22 120.9(8) . .
C16 C17 C18 122.0(8) . .
C16 C17 H17 119.0 . .
C18 C17 H17 119.0 . .
C17 C18 C19 118.9(7) . .
C17 C18 C23 115.1(8) . .
C19 C18 C23 126.0(8) . .
C20 C19 C18 117.6(8) . .
C20 C19 C24 119.0(8) . .
C18 C19 C24 123.4(8) . .
C19 C20 C21 123.9(9) . .
C19 C20 H20 118.1 . .
C21 C20 H20 118.1 . .
C20 C21 C16 117.6(8) . .
C20 C21 H21 121.2 . .
C16 C21 H21 121.2 . .
O2 C22 O1 123.0(10) . .
O2 C22 C16 118.8(8) . .
O1 C22 C16 118.1(8) . .
O4 C23 O3 125.3(9) . .
O4 C23 C18 115.2(9) . .
O3 C23 C18 119.3(8) . .
O5 C24 O6 123.9(8) . .
O5 C24 C19 117.4(8) . .
O6 C24 C19 118.6(8) . .
O1 Co1 N32 97.0(3) . 3_745
O1 Co1 N52 128.0(3) . 2_753
N32 Co1 N52 114.7(3) 3_745 2_753
O1 Co1 O8 104.3(3) . .
N32 Co1 O8 106.0(3) 3_745 .
N52 Co1 O8 104.9(3) 2_753 .
C9 N12 C8 106.4(8) . .
C9 N12 Zn1 127.5(6) . .
C8 N12 Zn1 125.9(6) . .
C9 N11 C7 108.0(7) . .
C9 N11 C1 126.6(7) . .
C7 N11 C1 125.2(7) . .
C12 N32 C11 105.8(7) . .
C12 N32 Co1 131.8(6) . 3_755
C11 N32 Co1 122.4(6) . 3_755
C12 N31 C10 108.1(7) . .
C12 N31 C3 126.4(7) . .
C10 N31 C3 125.5(7) . .
C15 N52 C14 106.3(7) . .
C15 N52 Co1 126.8(6) . 2_756
C14 N52 Co1 125.2(6) . 2_756
C15 N51 C13 108.1(7) . .
C15 N51 C5 126.5(7) . .
C13 N51 C5 125.4(7) . .
C22 O1 Co1 108.6(6) . .
C23 O3 Zn1 115.8(6) . .
C24 O5 Zn1 107.8(5) . 2_655
O3 Zn1 O5 108.2(3) . 2_654
O3 Zn1 O7 97.1(3) . .
O5 Zn1 O7 102.2(3) 2_654 .
O3 Zn1 N12 111.4(3) . .
O5 Zn1 N12 130.0(3) 2_654 .
O7 Zn1 N12 101.8(3) . .

loop_
_geom_bond_atom_site_label_1
_geom_bond_atom_site_label_2
_geom_bond_distance
_geom_bond_site_symmetry_2
C1 C2 1.375(11) .
C1 C6 1.388(12) .
C1 N11 1.438(10) .
C2 C3 1.406(10) .
C2 H2 0.9300 .
C3 C4 1.380(11) .
C3 N31 1.413(9) .
C4 C5 1.390(11) .
C4 H4 0.9300 .
C5 C6 1.372(11) .
C5 N51 1.446(10) .
C6 H6 0.9300 .
C7 C8 1.346(12) .
C7 N11 1.368(10) .
C7 H7 0.9300 .
C8 N12 1.395(11) .
C8 H8 0.9300 .
C9 N12 1.300(10) .
C9 N11 1.345(10) .
C9 H9 0.9300 .
C10 C11 1.366(12) .
C10 N31 1.410(11) .
C10 H10 0.9300 .
C11 N32 1.393(11) .
C11 H11 0.9300 .
C12 N32 1.327(10) .
C12 N31 1.330(10) .
C12 H12 0.9300 .
C13 C14 1.328(12) .
C13 N51 1.368(10) .
C13 H13 0.9300 .
C14 N52 1.378(11) .
C14 H14 0.9300 .
C15 N51 1.348(10) .
C15 N52 1.359(11) .
C15 H15 0.9300 .
C16 C17 1.360(12) .
C16 C21 1.392(12) .
C16 C22 1.535(13) .
C17 C18 1.392(12) .
C17 H17 0.9300 .
C18 C19 1.401(12) .
C18 C23 1.544(11) .
C19 C20 1.375(12) .
C19 C24 1.515(12) .
C20 C21 1.377(12) .
C20 H20 0.9300 .
C21 H21 0.9300 .
C22 O2 1.241(11) .
C22 O1 1.245(10) .
C23 O4 1.226(11) .
C23 O3 1.244(11) .
C24 O5 1.238(9) .
C24 O6 1.259(10) .
Co1 O1 1.976(7) .
Co1 N32 1.989(6) 3_745
Co1 N52 2.002(8) 2_753
Co1 O8 2.036(6) .
N12 Zn1 2.009(7) .
N32 Co1 1.989(6) 3_755
N52 Co1 2.002(8) 2_756
O3 Zn1 1.958(6) .
O5 Zn1 1.984(6) 2_655
O7 Zn1 1.986(6) .
Zn1 O5 1.984(6) 2_654

loop_
_geom_torsion_atom_site_label_1
_geom_torsion_atom_site_label_2
_geom_torsion_atom_site_label_3
_geom_torsion_atom_site_label_4
_geom_torsion
_geom_torsion_site_symmetry_1
_geom_torsion_site_symmetry_4
C6 C1 C2 C3 0.6(13) . .
N11 C1 C2 C3 177.2(8) . .
C1 C2 C3 C4 -0.1(13) . .
C1 C2 C3 N31 177.1(8) . .
C2 C3 C4 C5 -0.3(13) . .
N31 C3 C4 C5 -177.4(7) . .
C3 C4 C5 C6 0.0(13) . .
C3 C4 C5 N51 -179.0(8) . .
C4 C5 C6 C1 0.5(13) . .
N51 C5 C6 C1 179.5(8) . .
C2 C1 C6 C5 -0.8(14) . .
N11 C1 C6 C5 -177.5(8) . .
N11 C7 C8 N12 1.8(12) . .
N31 C10 C11 N32 0.9(11) . .
N51 C13 C14 N52 0.2(12) . .
C21 C16 C17 C18 -1.5(14) . .
C22 C16 C17 C18 178.2(9) . .
C16 C17 C18 C19 4.2(14) . .
C16 C17 C18 C23 -178.8(8) . .
C17 C18 C19 C20 -3.3(14) . .
C23 C18 C19 C20 -179.9(9) . .
C17 C18 C19 C24 175.0(9) . .
C23 C18 C19 C24 -1.6(15) . .
C18 C19 C20 C21 -0.1(15) . .
C24 C19 C20 C21 -178.4(9) . .
C19 C20 C21 C16 2.7(15) . .
C17 C16 C21 C20 -1.9(14) . .
C22 C16 C21 C20 178.4(9) . .
C17 C16 C22 O2 1.5(14) . .
C21 C16 C22 O2 -178.8(9) . .
C17 C16 C22 O1 -177.5(9) . .
C21 C16 C22 O1 2.2(14) . .
C17 C18 C23 O4 -67.6(12) . .
C19 C18 C23 O4 109.1(11) . .
C17 C18 C23 O3 107.9(11) . .
C19 C18 C23 O3 -75.3(13) . .
C20 C19 C24 O5 174.4(9) . .
C18 C19 C24 O5 -3.9(15) . .
C20 C19 C24 O6 -1.2(14) . .
C18 C19 C24 O6 -179.5(9) . .
N11 C9 N12 C8 -1.0(10) . .
N11 C9 N12 Zn1 174.4(6) . .
C7 C8 N12 C9 -0.5(11) . .
C7 C8 N12 Zn1 -176.0(7) . .
N12 C9 N11 C7 2.2(10) . .
N12 C9 N11 C1 -172.4(8) . .
C8 C7 N11 C9 -2.4(11) . .
C8 C7 N11 C1 172.2(8) . .
C2 C1 N11 C9 -22.6(13) . .
C6 C1 N11 C9 154.1(9) . .
C2 C1 N11 C7 163.7(9) . .
C6 C1 N11 C7 -19.6(13) . .
N31 C12 N32 C11 0.5(11) . .
N31 C12 N32 Co1 -177.2(6) . 3_755
C10 C11 N32 C12 -0.9(11) . .
C10 C11 N32 Co1 177.1(7) . 3_755
N32 C12 N31 C10 0.0(11) . .
N32 C12 N31 C3 178.4(8) . .
C11 C10 N31 C12 -0.6(11) . .
C11 C10 N31 C3 -179.0(8) . .
C4 C3 N31 C12 -20.0(13) . .
C2 C3 N31 C12 162.8(9) . .
C4 C3 N31 C10 158.2(9) . .
C2 C3 N31 C10 -19.1(13) . .
N51 C15 N52 C14 0.0(11) . .
N51 C15 N52 Co1 165.4(6) . 2_756
C13 C14 N52 C15 -0.1(11) . .
C13 C14 N52 Co1 -165.9(7) . 2_756
N52 C15 N51 C13 0.2(11) . .
N52 C15 N51 C5 -179.4(8) . .
C14 C13 N51 C15 -0.2(11) . .
C14 C13 N51 C5 179.4(9) . .
C6 C5 N51 C15 152.1(9) . .
C4 C5 N51 C15 -28.9(14) . .
C6 C5 N51 C13 -27.5(13) . .
C4 C5 N51 C13 151.6(9) . .
O2 C22 O1 Co1 -12.7(13) . .
C16 C22 O1 Co1 166.2(7) . .
N32 Co1 O1 C22 178.2(7) 3_745 .
N52 Co1 O1 C22 49.1(8) 2_753 .
O8 Co1 O1 C22 -73.3(7) . .
O4 C23 O3 Zn1 4.0(14) . .
C18 C23 O3 Zn1 -171.1(6) . .
O6 C24 O5 Zn1 3.2(13) . 2_655
C19 C24 O5 Zn1 -172.1(7) . 2_655
C23 O3 Zn1 O5 92.7(7) . 2_654
C23 O3 Zn1 O7 -162.0(7) . .
C23 O3 Zn1 N12 -56.3(8) . .
C9 N12 Zn1 O3 -166.6(7) . .
C8 N12 Zn1 O3 8.0(9) . .
C9 N12 Zn1 O5 53.1(9) . 2_654
C8 N12 Zn1 O5 -132.3(7) . 2_654
C9 N12 Zn1 O7 -64.0(8) . .
C8 N12 Zn1 O7 110.5(8) . .
